data_7250014
loop_
_publ_author_name
'Deb, Pran Kishore'
'Menon, Anila M.'
'PSR, Fathima Nida'
'Shruti, Ipsha'
'Nidal, Sara'
'Venugopala, Katharigatta N.'
'Chopra, Deepak'

_publ_section_title
;
 Exploring intermolecular interactions and energetics in crystalline
 substituted thieno[2,3-d]pyrimidines
;
_journal_issue 14
_journal_name_full CrystEngComm
_journal_page_first 2070
_journal_page_last 2085
_journal_paper_doi 10.1039/D5CE00071H
_journal_volume 27
_journal_year 2025
_chemical_formula_moiety 'C19 H20 F N3 O S'
_chemical_formula_sum 'C19 H20 F N3 O S'
_chemical_formula_weight 357.44
_space_group_crystal_system orthorhombic
_space_group_IT_number 29
_space_group_name_Hall 'P 2c -2ac'
_space_group_name_H-M_alt 'P c a 21'
_atom_sites_solution_hydrogens mixed
_atom_sites_solution_primary dual
_audit_creation_date 2025-02-14
_audit_creation_method
;
Olex2 1.5
(compiled 2024.02.16 svn.r378c4104 for OlexSys, GUI svn.r6928)
;
_audit_update_record
;
2025-02-23 deposited with the CCDC.	2025-02-25 downloaded from the CCDC.
;
_cell_angle_alpha 90
_cell_angle_beta 90
_cell_angle_gamma 90
_cell_formula_units_Z 8
_cell_length_a 8.5839(3)
_cell_length_b 19.2383(8)
_cell_length_c 21.3179(9)
_cell_measurement_reflns_used 9975
_cell_measurement_temperature 100.00
_cell_measurement_theta_max 30.060
_cell_measurement_theta_min 1.911
_cell_volume 3520.4(2)
_computing_cell_refinement 'SAINT V8.40B (?, 2016)'
_computing_data_reduction 'SAINT V8.40B (?, 2016)'
_computing_molecular_graphics 'Olex2 1.5 (Dolomanov et al., 2009)'
_computing_publication_material 'Olex2 1.5 (Dolomanov et al., 2009)'
_computing_structure_refinement 'XL  (Sheldrick, 2008)'
_diffrn_ambient_temperature 100.00
_diffrn_measured_fraction_theta_full 0.998
_diffrn_measured_fraction_theta_max 0.998
_diffrn_measurement_device_type 'Bruker APEX-II CCD'
_diffrn_measurement_method '\f and \w scans'
_diffrn_radiation_type MoK\a
_diffrn_radiation_wavelength 0.71073
_diffrn_reflns_av_R_equivalents 0.0793
_diffrn_reflns_av_unetI/netI 0.0459
_diffrn_reflns_Laue_measured_fraction_full 0.998
_diffrn_reflns_Laue_measured_fraction_max 0.998
_diffrn_reflns_limit_h_max 12
_diffrn_reflns_limit_h_min -9
_diffrn_reflns_limit_k_max 26
_diffrn_reflns_limit_k_min -27
_diffrn_reflns_limit_l_max 30
_diffrn_reflns_limit_l_min -30
_diffrn_reflns_number 93999
_diffrn_reflns_point_group_measured_fraction_full 0.998
_diffrn_reflns_point_group_measured_fraction_max 0.996
_diffrn_reflns_theta_full 25.242
_diffrn_reflns_theta_max 30.060
_diffrn_reflns_theta_min 1.911
_diffrn_source_current 1.4
_diffrn_source_power 0.07
_diffrn_source_voltage 50.0
_diffrn_standards_number 0
_exptl_absorpt_coefficient_mu 0.206
_exptl_absorpt_correction_T_max 1.0000
_exptl_absorpt_correction_T_min 0.9429
_exptl_absorpt_correction_type numerical
_exptl_absorpt_process_details
;
SADABS-2016/2 (Bruker,2016/2) was used for absorption correction.
wR2(int) was 0.1055 before and 0.0671 after correction.
The Ratio of minimum to maximum transmission is 0.9429.
The \l/2 correction factor is Not present.
;
_exptl_crystal_colour 'clear light yellow'
_exptl_crystal_colour_lustre clear
_exptl_crystal_colour_modifier light
_exptl_crystal_colour_primary yellow
_exptl_crystal_density_diffrn 1.349
_exptl_crystal_description needle
_exptl_crystal_F_000 1504
_exptl_crystal_size_max 0.633
_exptl_crystal_size_mid 0.088
_exptl_crystal_size_min 0.06
_refine_diff_density_max 0.298
_refine_diff_density_min -0.197
_refine_diff_density_rms 0.048
_refine_ls_abs_structure_details
;
 Flack x determined using 3880 quotients [(I+)-(I-)]/[(I+)+(I-)]
 (Parsons, Flack and Wagner, Acta Cryst. B69 (2013) 249-259).
;
_refine_ls_abs_structure_Flack 0.46(3)
_refine_ls_extinction_method none
_refine_ls_goodness_of_fit_ref 1.029
_refine_ls_hydrogen_treatment mixed
_refine_ls_matrix_type full
_refine_ls_number_parameters 469
_refine_ls_number_reflns 10271
_refine_ls_number_restraints 1
_refine_ls_restrained_S_all 1.029
_refine_ls_R_factor_all 0.0483
_refine_ls_R_factor_gt 0.0395
_refine_ls_shift/su_max 0.000
_refine_ls_shift/su_mean 0.000
_refine_ls_structure_factor_coef Fsqd
_refine_ls_weighting_details 'w=1/[\s^2^(Fo^2^)+(0.0414P)^2^+0.6988P] where P=(Fo^2^+2Fc^2^)/3'
_refine_ls_weighting_scheme calc
_refine_ls_wR_factor_gt 0.0867
_refine_ls_wR_factor_ref 0.0921
_reflns_Friedel_coverage 0.944
_reflns_Friedel_fraction_full 0.998
_reflns_Friedel_fraction_max 0.994
_reflns_number_gt 9062
_reflns_number_total 10271
_reflns_threshold_expression 'I > 2\s(I)'
_cod_data_source_file d5ce00071h2.cif
_cod_data_source_block 10
_cod_depositor_comments 'Adding full bibliography for 7250012--7250019.cif.'
_cod_database_code 7250014
_shelx_shelxl_version_number 2019/1
_shelx_space_group_comment
;
The symmetry employed for this shelxl refinement is uniquely defined
by the following loop, which should always be used as a source of
symmetry information in preference to the above space-group names.
They are only intended as comments.
;
_shelx_estimated_absorpt_t_max 0.988
_shelx_estimated_absorpt_t_min 0.881
_olex2_refinement_description
;
1. Fixed Uiso
 At 1.2 times of:
  All C(H) groups
 At 1.5 times of:
  All C(H,H,H) groups
2.a Aromatic/amide H refined with riding coordinates:
 C8(H8), C9(H9), C28(H28), C12(H12), C30(H30), C27(H27), C31(H31), C11(H11)
2.b Idealised Me refined as rotating group:
 C38(H38A,H38B,H38C), C17(H17A,H17B,H17C), C37(H37A,H37B,H37C), C15(H15A,H15B,
 H15C), C18(H18A,H18B,H18C), C16(H16A,H16B,H16C), C19(H19A,H19B,H19C), C36(H36A,
 H36B,H36C), C35(H35A,H35B,H35C), C34(H34A,H34B,H34C)
;
_olex2_submission_original_sample_id 10
_olex2_submission_special_instructions 'No special instructions were received'

loop_
_space_group_symop_operation_xyz
'x, y, z'
'-x, -y, z+1/2'
'x+1/2, -y, z'
'-x+1/2, y, z+1/2'

loop_
_atom_site_label
_atom_site_type_symbol
_atom_site_fract_x
_atom_site_fract_y
_atom_site_fract_z
_atom_site_U_iso_or_equiv
_atom_site_adp_type
_atom_site_occupancy
_atom_site_site_symmetry_order
_atom_site_calc_flag
_atom_site_refinement_flags_posn
_atom_site_refinement_flags_adp
_atom_site_refinement_flags_occupancy
_atom_site_disorder_assembly
_atom_site_disorder_group
S1 S 0.20252(7) 0.98818(3) 0.25294(3) 0.02017(12) Uani 1 1 d . . . . .
S2 S 0.16802(7) 0.46676(3) 0.75243(3) 0.01999(12) Uani 1 1 d . . . . .
F2 F 0.4825(2) 0.88935(8) 0.63897(9) 0.0319(4) Uani 1 1 d . . . . .
F1 F 0.5673(2) 0.58066(8) 0.38221(9) 0.0314(4) Uani 1 1 d . . . . .
O1 O 0.30946(19) 1.06011(10) 0.48493(9) 0.0210(4) Uani 1 1 d . . . . .
O2 O 0.3340(2) 0.39849(11) 0.52286(9) 0.0254(4) Uani 1 1 d . . . . .
N3 N 0.5354(2) 1.01488(12) 0.44847(10) 0.0178(4) Uani 1 1 d . . . . .
N4 N 0.2816(2) 0.57884(11) 0.69287(9) 0.0177(4) Uani 1 1 d . . . . .
N6 N 0.5334(3) 0.46072(12) 0.56410(11) 0.0209(4) Uani 1 1 d . . . . .
N5 N 0.4557(2) 0.56426(11) 0.60667(10) 0.0183(4) Uani 1 1 d . . . . .
N1 N 0.3282(2) 0.88276(11) 0.31817(10) 0.0188(4) Uani 1 1 d . . . . .
N2 N 0.4873(2) 0.90602(11) 0.40753(9) 0.0175(4) Uani 1 1 d . . . . .
C2 C 0.4624(3) 0.97379(13) 0.40210(11) 0.0165(5) Uani 1 1 d . . . . .
C13 C 0.4517(3) 1.05531(12) 0.48916(11) 0.0153(4) Uani 1 1 d . . . . .
C4 C 0.3421(3) 1.07208(13) 0.33087(12) 0.0183(5) Uani 1 1 d . . . . .
C8 C 0.5526(3) 0.76379(14) 0.41935(12) 0.0216(5) Uani 1 1 d . . . . .
H8 H 0.594286 0.795444 0.449147 0.026 Uiso 1 1 calc R U . . .
C3 C 0.3750(3) 1.00229(13) 0.35269(11) 0.0171(4) Uani 1 1 d . . . . .
C25 C 0.2750(3) 0.50948(13) 0.69590(11) 0.0173(5) Uani 1 1 d . . . . .
C7 C 0.4550(3) 0.78832(13) 0.37201(11) 0.0183(5) Uani 1 1 d . . . . .
C21 C 0.4442(3) 0.49555(13) 0.61012(11) 0.0181(5) Uani 1 1 d . . . . .
C32 C 0.4687(3) 0.41789(13) 0.51949(12) 0.0196(5) Uani 1 1 d . . . . .
C26 C 0.4000(3) 0.67917(13) 0.64398(11) 0.0177(5) Uani 1 1 d . . . . .
C9 C 0.5898(3) 0.69347(15) 0.42354(13) 0.0245(5) Uani 1 1 d . . . . .
H9 H 0.655825 0.676616 0.455907 0.029 Uiso 1 1 calc R U . . .
C22 C 0.3560(3) 0.46235(13) 0.65678(12) 0.0180(5) Uani 1 1 d . . . . .
C20 C 0.3771(3) 0.60315(13) 0.64821(11) 0.0170(5) Uani 1 1 d . . . . .
C28 C 0.5341(3) 0.77783(15) 0.59957(12) 0.0236(5) Uani 1 1 d . . . . .
H28 H 0.606276 0.797040 0.570560 0.028 Uiso 1 1 calc R U . . .
C29 C 0.4540(3) 0.81992(13) 0.64043(13) 0.0228(5) Uani 1 1 d . . . . .
C1 C 0.4213(3) 0.86330(13) 0.36548(11) 0.0171(5) Uani 1 1 d . . . . .
C23 C 0.3339(3) 0.39105(13) 0.67629(12) 0.0196(5) Uani 1 1 d . . . . .
C14 C 0.5446(3) 1.09349(13) 0.53949(11) 0.0175(5) Uani 1 1 d . . . . .
C10 C 0.5283(3) 0.64928(14) 0.37955(13) 0.0232(5) Uani 1 1 d . . . . .
C12 C 0.3930(3) 0.74054(14) 0.32936(12) 0.0250(6) Uani 1 1 d . . . . .
H12 H 0.324303 0.756476 0.297508 0.030 Uiso 1 1 calc R U . . .
C38 C 0.1800(3) 0.32224(14) 0.75894(14) 0.0258(5) Uani 1 1 d . . . . .
H38A H 0.253901 0.309838 0.792156 0.039 Uiso 1 1 calc R U . . .
H38B H 0.172347 0.283886 0.728842 0.039 Uiso 1 1 calc R U . . .
H38C H 0.077387 0.331064 0.777430 0.039 Uiso 1 1 calc R U . . .
C30 C 0.3458(3) 0.79513(14) 0.68223(13) 0.0252(5) Uani 1 1 d . . . . .
H30 H 0.290752 0.825641 0.709382 0.030 Uiso 1 1 calc R U . . .
C27 C 0.5077(3) 0.70665(14) 0.60153(12) 0.0219(5) Uani 1 1 d . . . . .
H27 H 0.562794 0.676612 0.573984 0.026 Uiso 1 1 calc R U . . .
C33 C 0.5789(3) 0.39486(14) 0.46676(12) 0.0211(5) Uani 1 1 d . . . . .
C17 C 0.5858(3) 1.04121(15) 0.59128(12) 0.0247(6) Uani 1 1 d . . . . .
H17A H 0.490178 1.019594 0.607143 0.037 Uiso 1 1 calc R U . . .
H17B H 0.638875 1.065403 0.625622 0.037 Uiso 1 1 calc R U . . .
H17C H 0.654534 1.005248 0.574157 0.037 Uiso 1 1 calc R U . . .
C37 C 0.4148(3) 0.32904(14) 0.64825(13) 0.0230(5) Uani 1 1 d . . . . .
H37A H 0.358562 0.313900 0.610647 0.035 Uiso 1 1 calc R U . . .
H37B H 0.416821 0.291115 0.678929 0.035 Uiso 1 1 calc R U . . .
H37C H 0.521744 0.341695 0.636894 0.035 Uiso 1 1 calc R U . . .
C15 C 0.4412(3) 1.15069(14) 0.56716(12) 0.0235(5) Uani 1 1 d . . . . .
H15A H 0.409746 1.182811 0.533811 0.035 Uiso 1 1 calc R U . . .
H15B H 0.499458 1.176147 0.599343 0.035 Uiso 1 1 calc R U . . .
H15C H 0.348354 1.129706 0.586038 0.035 Uiso 1 1 calc R U . . .
C18 C 0.4069(3) 1.13756(14) 0.35913(13) 0.0241(5) Uani 1 1 d . . . . .
H18A H 0.349467 1.148766 0.397555 0.036 Uiso 1 1 calc R U . . .
H18B H 0.396202 1.175839 0.329112 0.036 Uiso 1 1 calc R U . . .
H18C H 0.517265 1.130757 0.369162 0.036 Uiso 1 1 calc R U . . .
C24 C 0.2357(3) 0.38630(13) 0.72592(12) 0.0204(5) Uani 1 1 d . . . . .
C31 C 0.3195(3) 0.72395(14) 0.68346(13) 0.0237(5) Uani 1 1 d . . . . .
H31 H 0.244956 0.705507 0.711891 0.028 Uiso 1 1 calc R U . . .
C6 C 0.3091(3) 0.95129(13) 0.31324(11) 0.0172(5) Uani 1 1 d . . . . .
C5 C 0.2508(3) 1.07134(13) 0.27883(12) 0.0191(5) Uani 1 1 d . . . . .
C16 C 0.6929(3) 1.12551(15) 0.51205(13) 0.0244(5) Uani 1 1 d . . . . .
H16A H 0.764532 1.088385 0.499462 0.037 Uiso 1 1 calc R U . . .
H16B H 0.742977 1.154853 0.543758 0.037 Uiso 1 1 calc R U . . .
H16C H 0.666108 1.153796 0.475373 0.037 Uiso 1 1 calc R U . . .
C11 C 0.4294(3) 0.67049(15) 0.33251(13) 0.0266(6) Uani 1 1 d . . . . .
H11 H 0.387634 0.638250 0.303235 0.032 Uiso 1 1 calc R U . . .
C19 C 0.1913(3) 1.13171(14) 0.24130(12) 0.0246(6) Uani 1 1 d . . . . .
H19A H 0.268593 1.144510 0.209484 0.037 Uiso 1 1 calc R U . . .
H19B H 0.172978 1.171347 0.269206 0.037 Uiso 1 1 calc R U . . .
H19C H 0.093548 1.118704 0.220671 0.037 Uiso 1 1 calc R U . . .
C36 C 0.7252(3) 0.43968(16) 0.46119(14) 0.0283(6) Uani 1 1 d . . . . .
H36A H 0.695320 0.488705 0.457934 0.042 Uiso 1 1 calc R U . . .
H36B H 0.783633 0.426066 0.423650 0.042 Uiso 1 1 calc R U . . .
H36C H 0.790536 0.432997 0.498407 0.042 Uiso 1 1 calc R U . . .
C35 C 0.4898(4) 0.3989(2) 0.40441(13) 0.0373(8) Uani 1 1 d . . . . .
H35A H 0.394739 0.370910 0.407248 0.056 Uiso 1 1 calc R U . . .
H35B H 0.555699 0.381087 0.370499 0.056 Uiso 1 1 calc R U . . .
H35C H 0.462150 0.447403 0.395698 0.056 Uiso 1 1 calc R U . . .
C34 C 0.6255(5) 0.31998(16) 0.48074(17) 0.0444(9) Uani 1 1 d . . . . .
H34A H 0.683760 0.318284 0.520251 0.067 Uiso 1 1 calc R U . . .
H34B H 0.691073 0.302322 0.446635 0.067 Uiso 1 1 calc R U . . .
H34C H 0.531752 0.291203 0.484309 0.067 Uiso 1 1 calc R U . . .
H3 H 0.617(4) 1.0006(18) 0.4578(17) 0.034(10) Uiso 1 1 d . . . . .
H6 H 0.606(5) 0.486(2) 0.5521(18) 0.045(11) Uiso 1 1 d . . . . .

loop_
_atom_site_aniso_label
_atom_site_aniso_U_11
_atom_site_aniso_U_22
_atom_site_aniso_U_33
_atom_site_aniso_U_23
_atom_site_aniso_U_13
_atom_site_aniso_U_12
S1 0.0235(3) 0.0211(3) 0.0159(2) -0.0010(3) -0.0029(3) 0.0024(2)
S2 0.0227(3) 0.0197(3) 0.0175(2) -0.0005(3) 0.0023(3) -0.0005(2)
F2 0.0368(9) 0.0173(8) 0.0414(10) 0.0018(7) 0.0010(8) -0.0046(7)
F1 0.0338(9) 0.0179(8) 0.0425(10) 0.0049(7) 0.0047(8) 0.0057(7)
O1 0.0138(8) 0.0230(9) 0.0263(9) -0.0033(7) -0.0002(7) -0.0005(7)
O2 0.0201(9) 0.0328(11) 0.0232(9) -0.0072(8) 0.0003(7) -0.0052(8)
N3 0.0132(9) 0.0198(10) 0.0205(9) -0.0028(8) -0.0037(8) 0.0015(8)
N4 0.0179(10) 0.0185(10) 0.0166(9) -0.0008(8) 0.0003(8) 0.0006(8)
N6 0.0165(10) 0.0226(11) 0.0235(10) -0.0072(9) 0.0021(8) 0.0000(9)
N5 0.0162(9) 0.0203(11) 0.0183(9) -0.0039(8) 0.0001(8) 0.0004(8)
N1 0.0191(10) 0.0195(11) 0.0178(9) -0.0015(8) 0.0001(8) 0.0007(8)
N2 0.0151(9) 0.0194(10) 0.0179(9) -0.0010(8) 0.0004(7) -0.0014(8)
C2 0.0140(11) 0.0191(12) 0.0164(10) -0.0012(9) 0.0018(9) -0.0022(9)
C13 0.0161(10) 0.0131(10) 0.0168(10) 0.0014(8) -0.0004(9) -0.0002(9)
C4 0.0176(11) 0.0170(12) 0.0203(11) 0.0001(9) 0.0030(9) 0.0004(9)
C8 0.0201(12) 0.0245(13) 0.0202(11) 0.0011(10) -0.0001(9) 0.0000(10)
C3 0.0156(10) 0.0195(12) 0.0162(10) -0.0017(9) 0.0018(8) 0.0001(9)
C25 0.0144(11) 0.0205(12) 0.0169(10) -0.0018(9) -0.0017(9) 0.0006(9)
C7 0.0184(11) 0.0189(12) 0.0176(10) 0.0003(9) 0.0016(9) -0.0005(9)
C21 0.0142(11) 0.0217(12) 0.0183(10) -0.0061(9) -0.0026(8) 0.0017(9)
C32 0.0199(11) 0.0193(12) 0.0196(11) -0.0022(10) -0.0013(9) 0.0015(9)
C26 0.0177(11) 0.0192(12) 0.0162(10) -0.0012(9) -0.0014(9) 0.0001(9)
C9 0.0236(13) 0.0249(14) 0.0252(12) 0.0045(10) 0.0025(10) 0.0038(11)
C22 0.0157(10) 0.0198(12) 0.0185(10) -0.0032(9) -0.0026(8) -0.0004(9)
C20 0.0143(11) 0.0190(12) 0.0175(10) -0.0021(9) -0.0025(9) -0.0009(9)
C28 0.0221(12) 0.0246(14) 0.0241(12) 0.0019(10) 0.0012(10) -0.0036(10)
C29 0.0247(13) 0.0170(12) 0.0267(12) 0.0031(10) -0.0054(10) -0.0016(10)
C1 0.0159(11) 0.0180(12) 0.0174(10) -0.0010(9) 0.0018(8) -0.0009(9)
C23 0.0197(11) 0.0189(12) 0.0201(11) -0.0030(9) -0.0046(9) 0.0004(9)
C14 0.0181(11) 0.0167(11) 0.0177(10) -0.0027(9) -0.0007(9) 0.0005(9)
C10 0.0253(13) 0.0155(12) 0.0290(13) 0.0035(10) 0.0075(11) 0.0017(10)
C12 0.0328(15) 0.0203(13) 0.0220(12) -0.0009(10) -0.0054(11) 0.0003(11)
C38 0.0332(13) 0.0223(12) 0.0220(12) 0.0010(10) -0.0052(11) -0.0023(10)
C30 0.0290(14) 0.0197(13) 0.0267(12) -0.0025(10) 0.0036(11) 0.0007(11)
C27 0.0197(11) 0.0241(14) 0.0218(11) -0.0024(10) 0.0009(9) -0.0009(10)
C33 0.0210(12) 0.0215(13) 0.0209(11) -0.0049(9) 0.0010(9) 0.0015(10)
C17 0.0285(14) 0.0252(14) 0.0204(12) 0.0017(10) -0.0040(10) 0.0006(11)
C37 0.0231(12) 0.0195(13) 0.0265(12) -0.0037(10) -0.0013(10) 0.0017(10)
C15 0.0238(13) 0.0223(13) 0.0244(12) -0.0074(10) 0.0017(10) 0.0004(10)
C18 0.0271(13) 0.0185(12) 0.0265(13) 0.0010(10) -0.0018(10) -0.0007(10)
C24 0.0218(12) 0.0195(12) 0.0197(11) -0.0011(10) -0.0043(10) 0.0003(10)
C31 0.0256(13) 0.0215(13) 0.0241(12) -0.0010(10) 0.0063(10) -0.0020(10)
C6 0.0173(11) 0.0199(12) 0.0144(10) 0.0004(9) 0.0012(8) 0.0000(9)
C5 0.0193(11) 0.0196(12) 0.0184(10) 0.0014(9) 0.0036(9) 0.0011(10)
C16 0.0205(12) 0.0267(14) 0.0261(12) -0.0040(10) 0.0007(10) -0.0066(10)
C11 0.0307(14) 0.0208(14) 0.0283(13) -0.0022(10) -0.0021(11) -0.0017(11)
C19 0.0289(13) 0.0221(12) 0.0228(14) 0.0034(10) 0.0008(10) 0.0024(10)
C36 0.0245(13) 0.0330(16) 0.0274(13) -0.0063(11) 0.0054(11) -0.0025(12)
C35 0.0287(15) 0.062(2) 0.0214(13) -0.0112(14) 0.0014(11) -0.0044(14)
C34 0.061(2) 0.0236(16) 0.0483(19) 0.0026(14) 0.0266(18) 0.0115(15)

loop_
_atom_type_symbol
_atom_type_description
_atom_type_scat_dispersion_real
_atom_type_scat_dispersion_imag
_atom_type_scat_source
C C 0.0033 0.0016 'International Tables Vol C Tables 4.2.6.8 and 6.1.1.4'
H H 0.0000 0.0000 'International Tables Vol C Tables 4.2.6.8 and 6.1.1.4'
F F 0.0171 0.0103 'International Tables Vol C Tables 4.2.6.8 and 6.1.1.4'
N N 0.0061 0.0033 'International Tables Vol C Tables 4.2.6.8 and 6.1.1.4'
O O 0.0106 0.0060 'International Tables Vol C Tables 4.2.6.8 and 6.1.1.4'
S S 0.1246 0.1234 'International Tables Vol C Tables 4.2.6.8 and 6.1.1.4'

loop_
_geom_angle_atom_site_label_1
_geom_angle_atom_site_label_2
_geom_angle_atom_site_label_3
_geom_angle
_geom_angle_site_symmetry_1
_geom_angle_site_symmetry_3
_geom_angle_publ_flag
C6 S1 C5 90.88(12) . . ?
C25 S2 C24 91.10(12) . . ?
C2 N3 H3 112(3) . . ?
C13 N3 C2 121.9(2) . . ?
C13 N3 H3 121(3) . . ?
C25 N4 C20 114.1(2) . . ?
C21 N6 H6 111(3) . . ?
C32 N6 C21 123.0(2) . . ?
C32 N6 H6 116(3) . . ?
C21 N5 C20 118.8(2) . . ?
C6 N1 C1 114.1(2) . . ?
C2 N2 C1 118.4(2) . . ?
N2 C2 N3 114.7(2) . . ?
N2 C2 C3 122.4(2) . . ?
C3 C2 N3 122.9(2) . . ?
O1 C13 N3 121.2(2) . . ?
O1 C13 C14 122.4(2) . . ?
N3 C13 C14 116.4(2) . . ?
C3 C4 C18 125.1(2) . . ?
C5 C4 C3 111.4(2) . . ?
C5 C4 C18 123.3(2) . . ?
C7 C8 H8 119.6 . . ?
C9 C8 H8 119.6 . . ?
C9 C8 C7 120.9(2) . . ?
C2 C3 C4 135.0(2) . . ?
C2 C3 C6 112.9(2) . . ?
C6 C3 C4 112.0(2) . . ?
N4 C25 S2 122.17(18) . . ?
N4 C25 C22 126.2(2) . . ?
C22 C25 S2 111.61(19) . . ?
C8 C7 C1 121.1(2) . . ?
C8 C7 C12 118.5(2) . . ?
C12 C7 C1 120.4(2) . . ?
N5 C21 N6 113.2(2) . . ?
N5 C21 C22 122.2(2) . . ?
C22 C21 N6 124.6(2) . . ?
O2 C32 N6 121.8(2) . . ?
O2 C32 C33 122.7(2) . . ?
N6 C32 C33 115.5(2) . . ?
C27 C26 C20 120.1(2) . . ?
C31 C26 C20 120.7(2) . . ?
C31 C26 C27 119.1(2) . . ?
C8 C9 H9 121.0 . . ?
C10 C9 C8 118.0(2) . . ?
C10 C9 H9 121.0 . . ?
C25 C22 C23 112.0(2) . . ?
C21 C22 C25 113.0(2) . . ?
C21 C22 C23 134.9(2) . . ?
N4 C20 N5 125.6(2) . . ?
N4 C20 C26 118.0(2) . . ?
N5 C20 C26 116.4(2) . . ?
C29 C28 H28 120.7 . . ?
C29 C28 C27 118.7(2) . . ?
C27 C28 H28 120.7 . . ?
F2 C29 C28 118.3(2) . . ?
F2 C29 C30 118.6(2) . . ?
C30 C29 C28 123.1(2) . . ?
N1 C1 N2 125.7(2) . . ?
N1 C1 C7 117.4(2) . . ?
N2 C1 C7 116.9(2) . . ?
C22 C23 C37 125.3(2) . . ?
C24 C23 C22 111.7(2) . . ?
C24 C23 C37 122.9(2) . . ?
C13 C14 C17 108.1(2) . . ?
C13 C14 C15 108.31(19) . . ?
C13 C14 C16 111.1(2) . . ?
C15 C14 C17 109.1(2) . . ?
C16 C14 C17 110.3(2) . . ?
C16 C14 C15 109.9(2) . . ?
F1 C10 C9 118.5(2) . . ?
F1 C10 C11 118.0(2) . . ?
C9 C10 C11 123.5(3) . . ?
C7 C12 H12 119.3 . . ?
C11 C12 C7 121.5(2) . . ?
C11 C12 H12 119.3 . . ?
H38A C38 H38B 109.5 . . ?
H38A C38 H38C 109.5 . . ?
H38B C38 H38C 109.5 . . ?
C24 C38 H38A 109.5 . . ?
C24 C38 H38B 109.5 . . ?
C24 C38 H38C 109.5 . . ?
C29 C30 H30 121.1 . . ?
C29 C30 C31 117.7(2) . . ?
C31 C30 H30 121.1 . . ?
C26 C27 H27 120.0 . . ?
C28 C27 C26 120.0(2) . . ?
C28 C27 H27 120.0 . . ?
C32 C33 C35 108.2(2) . . ?
C36 C33 C32 113.6(2) . . ?
C36 C33 C35 108.3(2) . . ?
C34 C33 C32 107.0(2) . . ?
C34 C33 C36 109.4(2) . . ?
C34 C33 C35 110.4(3) . . ?
C14 C17 H17A 109.5 . . ?
C14 C17 H17B 109.5 . . ?
C14 C17 H17C 109.5 . . ?
H17A C17 H17B 109.5 . . ?
H17A C17 H17C 109.5 . . ?
H17B C17 H17C 109.5 . . ?
C23 C37 H37A 109.5 . . ?
C23 C37 H37B 109.5 . . ?
C23 C37 H37C 109.5 . . ?
H37A C37 H37B 109.5 . . ?
H37A C37 H37C 109.5 . . ?
H37B C37 H37C 109.5 . . ?
C14 C15 H15A 109.5 . . ?
C14 C15 H15B 109.5 . . ?
C14 C15 H15C 109.5 . . ?
H15A C15 H15B 109.5 . . ?
H15A C15 H15C 109.5 . . ?
H15B C15 H15C 109.5 . . ?
C4 C18 H18A 109.5 . . ?
C4 C18 H18B 109.5 . . ?
C4 C18 H18C 109.5 . . ?
H18A C18 H18B 109.5 . . ?
H18A C18 H18C 109.5 . . ?
H18B C18 H18C 109.5 . . ?
C23 C24 S2 113.5(2) . . ?
C23 C24 C38 128.4(2) . . ?
C38 C24 S2 118.1(2) . . ?
C26 C31 H31 119.3 . . ?
C30 C31 C26 121.3(2) . . ?
C30 C31 H31 119.3 . . ?
N1 C6 S1 121.95(19) . . ?
N1 C6 C3 126.3(2) . . ?
C3 C6 S1 111.70(19) . . ?
C4 C5 S1 113.9(2) . . ?
C4 C5 C19 128.6(2) . . ?
C19 C5 S1 117.45(19) . . ?
C14 C16 H16A 109.5 . . ?
C14 C16 H16B 109.5 . . ?
C14 C16 H16C 109.5 . . ?
H16A C16 H16B 109.5 . . ?
H16A C16 H16C 109.5 . . ?
H16B C16 H16C 109.5 . . ?
C10 C11 C12 117.6(3) . . ?
C10 C11 H11 121.2 . . ?
C12 C11 H11 121.2 . . ?
C5 C19 H19A 109.5 . . ?
C5 C19 H19B 109.5 . . ?
C5 C19 H19C 109.5 . . ?
H19A C19 H19B 109.5 . . ?
H19A C19 H19C 109.5 . . ?
H19B C19 H19C 109.5 . . ?
C33 C36 H36A 109.5 . . ?
C33 C36 H36B 109.5 . . ?
C33 C36 H36C 109.5 . . ?
H36A C36 H36B 109.5 . . ?
H36A C36 H36C 109.5 . . ?
H36B C36 H36C 109.5 . . ?
C33 C35 H35A 109.5 . . ?
C33 C35 H35B 109.5 . . ?
C33 C35 H35C 109.5 . . ?
H35A C35 H35B 109.5 . . ?
H35A C35 H35C 109.5 . . ?
H35B C35 H35C 109.5 . . ?
C33 C34 H34A 109.5 . . ?
C33 C34 H34B 109.5 . . ?
C33 C34 H34C 109.5 . . ?
H34A C34 H34B 109.5 . . ?
H34A C34 H34C 109.5 . . ?
H34B C34 H34C 109.5 . . ?

loop_
_geom_bond_atom_site_label_1
_geom_bond_atom_site_label_2
_geom_bond_distance
_geom_bond_site_symmetry_2
_geom_bond_publ_flag
S1 C6 1.730(3) . ?
S1 C5 1.743(3) . ?
S2 C25 1.724(3) . ?
S2 C24 1.747(3) . ?
F2 C29 1.358(3) . ?
F1 C10 1.363(3) . ?
O1 C13 1.228(3) . ?
O2 C32 1.217(3) . ?
N3 C2 1.412(3) . ?
N3 C13 1.369(3) . ?
N3 H3 0.78(4) . ?
N4 C25 1.337(3) . ?
N4 C20 1.340(3) . ?
N6 C21 1.413(3) . ?
N6 C32 1.375(3) . ?
N6 H6 0.83(4) . ?
N5 C21 1.328(3) . ?
N5 C20 1.341(3) . ?
N1 C1 1.340(3) . ?
N1 C6 1.333(3) . ?
N2 C2 1.326(3) . ?
N2 C1 1.341(3) . ?
C2 C3 1.405(3) . ?
C13 C14 1.525(3) . ?
C4 C3 1.449(4) . ?
C4 C18 1.503(4) . ?
C4 C5 1.358(4) . ?
C8 H8 0.9500 . ?
C8 C7 1.394(3) . ?
C8 C9 1.393(4) . ?
C3 C6 1.411(3) . ?
C25 C22 1.415(3) . ?
C7 C1 1.478(3) . ?
C7 C12 1.398(4) . ?
C21 C22 1.404(4) . ?
C32 C33 1.535(3) . ?
C26 C20 1.478(3) . ?
C26 C27 1.398(3) . ?
C26 C31 1.389(4) . ?
C9 H9 0.9500 . ?
C9 C10 1.371(4) . ?
C22 C23 1.446(4) . ?
C28 H28 0.9500 . ?
C28 C29 1.374(4) . ?
C28 C27 1.389(4) . ?
C29 C30 1.373(4) . ?
C23 C37 1.504(4) . ?
C23 C24 1.356(4) . ?
C14 C17 1.535(4) . ?
C14 C15 1.532(3) . ?
C14 C16 1.531(4) . ?
C10 C11 1.376(4) . ?
C12 H12 0.9500 . ?
C12 C11 1.385(4) . ?
C38 H38A 0.9800 . ?
C38 H38B 0.9800 . ?
C38 H38C 0.9800 . ?
C38 C24 1.498(4) . ?
C30 H30 0.9500 . ?
C30 C31 1.388(4) . ?
C27 H27 0.9500 . ?
C33 C36 1.528(4) . ?
C33 C35 1.535(4) . ?
C33 C34 1.525(4) . ?
C17 H17A 0.9800 . ?
C17 H17B 0.9800 . ?
C17 H17C 0.9800 . ?
C37 H37A 0.9800 . ?
C37 H37B 0.9800 . ?
C37 H37C 0.9800 . ?
C15 H15A 0.9800 . ?
C15 H15B 0.9800 . ?
C15 H15C 0.9800 . ?
C18 H18A 0.9800 . ?
C18 H18B 0.9800 . ?
C18 H18C 0.9800 . ?
C31 H31 0.9500 . ?
C5 C19 1.500(4) . ?
C16 H16A 0.9800 . ?
C16 H16B 0.9800 . ?
C16 H16C 0.9800 . ?
C11 H11 0.9500 . ?
C19 H19A 0.9800 . ?
C19 H19B 0.9800 . ?
C19 H19C 0.9800 . ?
C36 H36A 0.9800 . ?
C36 H36B 0.9800 . ?
C36 H36C 0.9800 . ?
C35 H35A 0.9800 . ?
C35 H35B 0.9800 . ?
C35 H35C 0.9800 . ?
C34 H34A 0.9800 . ?
C34 H34B 0.9800 . ?
C34 H34C 0.9800 . ?

loop_
_geom_torsion_atom_site_label_1
_geom_torsion_atom_site_label_2
_geom_torsion_atom_site_label_3
_geom_torsion_atom_site_label_4
_geom_torsion
_geom_torsion_site_symmetry_1
_geom_torsion_site_symmetry_2
_geom_torsion_site_symmetry_3
_geom_torsion_site_symmetry_4
_geom_torsion_publ_flag
S2 C25 C22 C21 179.92(17) . . . . ?
S2 C25 C22 C23 -2.8(3) . . . . ?
F2 C29 C30 C31 -179.3(2) . . . . ?
F1 C10 C11 C12 -178.7(2) . . . . ?
O1 C13 C14 C17 101.8(3) . . . . ?
O1 C13 C14 C15 -16.2(3) . . . . ?
O1 C13 C14 C16 -137.0(2) . . . . ?
O2 C32 C33 C36 164.2(3) . . . . ?
O2 C32 C33 C35 44.0(4) . . . . ?
O2 C32 C33 C34 -74.9(3) . . . . ?
N3 C2 C3 C4 5.3(4) . . . . ?
N3 C2 C3 C6 -178.1(2) . . . . ?
N3 C13 C14 C17 -78.1(3) . . . . ?
N3 C13 C14 C15 163.8(2) . . . . ?
N3 C13 C14 C16 43.1(3) . . . . ?
N4 C25 C22 C21 -2.6(3) . . . . ?
N4 C25 C22 C23 174.7(2) . . . . ?
N6 C21 C22 C25 -178.6(2) . . . . ?
N6 C21 C22 C23 4.9(4) . . . . ?
N6 C32 C33 C36 -17.5(3) . . . . ?
N6 C32 C33 C35 -137.7(3) . . . . ?
N6 C32 C33 C34 103.4(3) . . . . ?
N5 C21 C22 C25 3.9(3) . . . . ?
N5 C21 C22 C23 -172.6(3) . . . . ?
N2 C2 C3 C4 -172.3(2) . . . . ?
N2 C2 C3 C6 4.2(3) . . . . ?
C2 N3 C13 O1 -3.7(4) . . . . ?
C2 N3 C13 C14 176.3(2) . . . . ?
C2 N2 C1 N1 -1.4(4) . . . . ?
C2 N2 C1 C7 178.4(2) . . . . ?
C2 C3 C6 S1 -179.95(17) . . . . ?
C2 C3 C6 N1 -2.6(3) . . . . ?
C13 N3 C2 N2 -118.4(3) . . . . ?
C13 N3 C2 C3 63.8(3) . . . . ?
C4 C3 C6 S1 -2.6(3) . . . . ?
C4 C3 C6 N1 174.8(2) . . . . ?
C8 C7 C1 N1 179.0(2) . . . . ?
C8 C7 C1 N2 -0.8(3) . . . . ?
C8 C7 C12 C11 -1.5(4) . . . . ?
C8 C9 C10 F1 178.2(2) . . . . ?
C8 C9 C10 C11 -1.5(4) . . . . ?
C3 C4 C5 S1 -0.9(3) . . . . ?
C3 C4 C5 C19 -179.4(2) . . . . ?
C25 S2 C24 C23 -0.4(2) . . . . ?
C25 S2 C24 C38 -180.0(2) . . . . ?
C25 N4 C20 N5 3.4(3) . . . . ?
C25 N4 C20 C26 -176.1(2) . . . . ?
C25 C22 C23 C37 -174.4(2) . . . . ?
C25 C22 C23 C24 2.5(3) . . . . ?
C7 C8 C9 C10 0.3(4) . . . . ?
C7 C12 C11 C10 0.5(4) . . . . ?
C21 N6 C32 O2 -12.0(4) . . . . ?
C21 N6 C32 C33 169.8(2) . . . . ?
C21 N5 C20 N4 -2.2(4) . . . . ?
C21 N5 C20 C26 177.3(2) . . . . ?
C21 C22 C23 C37 2.1(4) . . . . ?
C21 C22 C23 C24 179.0(3) . . . . ?
C32 N6 C21 N5 -119.0(3) . . . . ?
C32 N6 C21 C22 63.3(4) . . . . ?
C9 C8 C7 C1 -177.0(2) . . . . ?
C9 C8 C7 C12 1.1(4) . . . . ?
C9 C10 C11 C12 1.0(4) . . . . ?
C22 C23 C24 S2 -1.1(3) . . . . ?
C22 C23 C24 C38 178.4(2) . . . . ?
C20 N4 C25 S2 176.44(18) . . . . ?
C20 N4 C25 C22 -0.8(3) . . . . ?
C20 N5 C21 N6 -179.5(2) . . . . ?
C20 N5 C21 C22 -1.8(3) . . . . ?
C20 C26 C27 C28 -177.1(2) . . . . ?
C20 C26 C31 C30 176.6(2) . . . . ?
C28 C29 C30 C31 1.2(4) . . . . ?
C29 C28 C27 C26 0.7(4) . . . . ?
C29 C30 C31 C26 0.2(4) . . . . ?
C1 N1 C6 S1 176.33(18) . . . . ?
C1 N1 C6 C3 -0.8(4) . . . . ?
C1 N2 C2 N3 179.7(2) . . . . ?
C1 N2 C2 C3 -2.5(3) . . . . ?
C1 C7 C12 C11 176.5(2) . . . . ?
C12 C7 C1 N1 1.0(3) . . . . ?
C12 C7 C1 N2 -178.8(2) . . . . ?
C27 C26 C20 N4 174.9(2) . . . . ?
C27 C26 C20 N5 -4.6(3) . . . . ?
C27 C26 C31 C30 -1.0(4) . . . . ?
C27 C28 C29 F2 178.9(2) . . . . ?
C27 C28 C29 C30 -1.6(4) . . . . ?
C37 C23 C24 S2 175.90(19) . . . . ?
C37 C23 C24 C38 -4.6(4) . . . . ?
C18 C4 C3 C2 2.1(4) . . . . ?
C18 C4 C3 C6 -174.4(2) . . . . ?
C18 C4 C5 S1 175.9(2) . . . . ?
C18 C4 C5 C19 -2.7(4) . . . . ?
C24 S2 C25 N4 -175.8(2) . . . . ?
C24 S2 C25 C22 1.84(19) . . . . ?
C31 C26 C20 N4 -2.7(3) . . . . ?
C31 C26 C20 N5 177.7(2) . . . . ?
C31 C26 C27 C28 0.6(4) . . . . ?
C6 S1 C5 C4 -0.5(2) . . . . ?
C6 S1 C5 C19 178.2(2) . . . . ?
C6 N1 C1 N2 3.0(3) . . . . ?
C6 N1 C1 C7 -176.8(2) . . . . ?
C5 S1 C6 N1 -175.8(2) . . . . ?
C5 S1 C6 C3 1.76(19) . . . . ?
C5 C4 C3 C2 178.8(3) . . . . ?
C5 C4 C3 C6 2.2(3) . . . . ?
